data_1572221
loop_
_publ_author_name
'Pei, Shao-Min'
'Zhang, Ming-Shu'
'Wu, Fan'
'Guo, Yan'
'Jiang, Xiao-Ming'
'Liu, Bin-Wen'
'Guo, Guo-Cong'

_publ_section_title
;
 Salt-inclusion chalcogenides with d-orbital components: unveiling
 remarkable nonlinear optical properties and dual-band photoluminescence.
;
_journal_issue 34
_journal_name_full 'Chemical science'
_journal_page_first 13753
_journal_page_last 13759
_journal_paper_doi 10.1039/d4sc04018j
_journal_volume 15
_journal_year 2024
_chemical_formula_moiety K4HgGa9S16Cl
_chemical_formula_sum 'Cd Cl Ga9 K4 S16'
_chemical_formula_weight 1387.23
_chemical_melting_point ?
_chemical_name_common K4HgGa9S16Cl
_space_group_crystal_system triclinic
_space_group_IT_number 1
_space_group_name_Hall 'P 1'
_space_group_name_H-M_alt 'P 1'
_audit_creation_method SHELXL-2013
_audit_update_record
;
2024-01-18 deposited with the CCDC.	2024-07-19 downloaded from the CCDC.
;
_cell_angle_alpha 68.488(9)
_cell_angle_beta 74.848(7)
_cell_angle_gamma 85.152(5)
_cell_formula_units_Z 1
_cell_length_a 8.4110(5)
_cell_length_b 9.8534(7)
_cell_length_c 9.8840(11)
_cell_measurement_reflns_used 10138
_cell_measurement_temperature 293(2)
_cell_measurement_theta_max 28.9850
_cell_measurement_theta_min 2.1970
_cell_volume 735.54(12)
_computing_cell_refinement 'CrysAlisPro 1.171.39.23b (Rigaku FR-X)'
_computing_data_collection 'CrysAlisPro 1.171.39.23b (Rigaku FR-X)'
_computing_data_reduction 'CrysAlisPro 1.171.39.23b (Rigaku FR-X)'
_computing_publication_material 'SHELXL-2013 (Sheldrick, 2013)'
_computing_structure_refinement 'SHELXL-2013 (Sheldrick, 2013)'
_computing_structure_solution 'SHELXL-2013 (Sheldrick, 2013)'
_diffrn_ambient_temperature 293(2)
_diffrn_detector_area_resol_mean 10.0000
_diffrn_measured_fraction_theta_full 0.995
_diffrn_measured_fraction_theta_max 0.994
_diffrn_measurement_device_type 'Rigaku Pilatus CCD'
_diffrn_measurement_method CCD_Profile_fitting
_diffrn_radiation_type MoK\a
_diffrn_radiation_wavelength 0.71073
_diffrn_reflns_av_R_equivalents 0.0336
_diffrn_reflns_av_unetI/netI 0.0393
_diffrn_reflns_Laue_measured_fraction_full 0.995
_diffrn_reflns_Laue_measured_fraction_max 0.994
_diffrn_reflns_limit_h_max 10
_diffrn_reflns_limit_h_min -10
_diffrn_reflns_limit_k_max 11
_diffrn_reflns_limit_k_min -11
_diffrn_reflns_limit_l_max 11
_diffrn_reflns_limit_l_min -11
_diffrn_reflns_number 6584
_diffrn_reflns_point_group_measured_fraction_full 0.996
_diffrn_reflns_point_group_measured_fraction_max 0.994
_diffrn_reflns_theta_full 25.242
_diffrn_reflns_theta_max 25.498
_diffrn_reflns_theta_min 2.222
_exptl_absorpt_coefficient_mu 10.307
_exptl_absorpt_correction_T_max 1.00000
_exptl_absorpt_correction_T_min 0.68486
_exptl_absorpt_correction_type multi-scan
_exptl_absorpt_process_details SADABS
_exptl_crystal_colour 'light pink'
_exptl_crystal_density_diffrn 3.132
_exptl_crystal_density_meas ?
_exptl_crystal_density_method 'not measured'
_exptl_crystal_description block
_exptl_crystal_F_000 653
_exptl_crystal_size_max 0.132
_exptl_crystal_size_mid 0.115
_exptl_crystal_size_min 0.106
_refine_diff_density_max 2.669
_refine_diff_density_min -0.866
_refine_diff_density_rms 0.255
_refine_ls_abs_structure_details
;
 Refined as an inversion twin.
;
_refine_ls_abs_structure_Flack 0.034(18)
_refine_ls_extinction_method none
_refine_ls_goodness_of_fit_ref 1.002
_refine_ls_hydrogen_treatment undef
_refine_ls_matrix_type full
_refine_ls_number_parameters 281
_refine_ls_number_reflns 4047
_refine_ls_number_restraints 3
_refine_ls_restrained_S_all 1.001
_refine_ls_R_factor_all 0.0396
_refine_ls_R_factor_gt 0.0373
_refine_ls_shift/su_max 0.008
_refine_ls_shift/su_mean 0.001
_refine_ls_structure_factor_coef Fsqd
_refine_ls_weighting_details
;
 w=1/[\s^2^(Fo^2^)+(0.0630P)^2^]
 where P=(Fo^2^+2Fc^2^)/3
;
_refine_ls_weighting_scheme calc
_refine_ls_wR_factor_gt 0.0905
_refine_ls_wR_factor_ref 0.0915
_reflns_Friedel_coverage 1.000
_reflns_Friedel_fraction_full 0.996
_reflns_Friedel_fraction_max 0.994
_reflns_number_gt 3769
_reflns_number_total 4047
_reflns_threshold_expression 'I > 2\s(I)'
_cod_data_source_file d4sc04018j2.cif
_cod_data_source_block K4HgGa9S16Cl
_cod_depositor_comments
;
The following automatic conversions were performed:

data item '_chemical_melting_point' value 'not measured' was changed
to '?' -- the value is undefined or not given.

data item '_exptl_crystal_density_meas' value 'not measured' was
changed to '?' -- the value is perceived as not measured.

Automatic conversion script
Id: cif_fix_values 8170 2020-07-09 18:12:32Z antanas 

 Adding full bibliography for 1572221--1572222.cif.
;
_cod_database_code 1572221
_shelx_space_group_comment
;
The symmetry employed for this shelxl refinement is uniquely defined
by the following loop, which should always be used as a source of
symmetry information in preference to the above space-group names.
They are only intended as comments.
;
_shelxl_version_number 2013-2

loop_
_space_group_symop_operation_xyz
'x, y, z'

loop_
_atom_site_label
_atom_site_type_symbol
_atom_site_fract_x
_atom_site_fract_y
_atom_site_fract_z
_atom_site_U_iso_or_equiv
_atom_site_adp_type
_atom_site_occupancy
_atom_site_site_symmetry_order
_atom_site_calc_flag
_atom_site_refinement_flags_posn
_atom_site_refinement_flags_adp
_atom_site_refinement_flags_occupancy
_atom_site_disorder_assembly
_atom_site_disorder_group
K1 K 0.1380(4) 0.1327(3) 0.4012(3) 0.0345(7) Uani 1 1 d . . . . .
K2 K 1.0003(4) 0.9989(3) 1.0015(4) 0.0373(7) Uani 1 1 d . . . . .
K3 K 0.7892(4) 0.4306(4) 0.0928(4) 0.0453(8) Uani 1 1 d . . . . .
K4 K 0.3706(4) 0.3574(3) 0.9278(4) 0.0398(8) Uani 1 1 d . . . . .
Mn1 Mn 0.2867(2) 0.6984(2) 0.5455(2) 0.0163(4) Uani 1 1 d . . . . .
Ga1 Ga 0.98600(15) 0.39742(12) 0.64313(15) 0.0126(3) Uani 1 1 d . . . . .
Ga2 Ga 0.40150(15) 0.79321(12) 0.85085(14) 0.0131(3) Uani 1 1 d . . . . .
Ga3 Ga 0.82576(17) 0.75321(15) 0.69223(18) 0.0152(3) Uani 1 1 d . . . . .
Ga4 Ga 0.58465(17) 0.99771(16) 0.43785(18) 0.0126(3) Uani 1 1 d . . . . .
Ga5 Ga 0.73766(16) 0.65383(13) 0.38398(15) 0.0155(3) Uani 1 1 d . . . . .
Ga6 Ga 0.70292(16) 0.09827(14) 0.73135(15) 0.0138(3) Uani 1 1 d . . . . .
Ga7 Ga 0.42538(15) 0.35511(14) 0.48837(16) 0.0146(4) Uani 1 1 d . . . . .
Ga8 Ga 0.20755(15) 0.60303(13) 0.23183(14) 0.0133(3) Uani 1 1 d . . . . .
Ga9 Ga 0.50694(15) 0.89337(14) 0.14774(16) 0.0143(3) Uani 1 1 d . . . . .
S1 S 0.7591(4) 0.2745(3) 0.8060(3) 0.0155(6) Uani 1 1 d . . . . .
S2 S 0.5128(3) 0.5282(3) 0.5595(3) 0.0154(6) Uani 1 1 d . . . . .
S3 S 0.9560(3) 0.4912(3) 0.3953(3) 0.0133(6) Uani 1 1 d . . . . .
S4 S 0.4584(3) 0.9939(3) 0.9054(3) 0.0129(6) Uani 1 1 d . . . . .
S5 S 0.5426(4) 0.0887(3) 0.2062(3) 0.0197(7) Uani 1 1 d . . . . .
S6 S 0.3509(4) 0.8951(3) 0.6139(3) 0.0144(6) Uani 1 1 d . . . . .
S7 S 0.6502(4) 0.1938(3) 0.4914(3) 0.0131(6) Uani 1 1 d . . . . .
S8 S 0.6024(4) 0.6315(3) 0.8531(4) 0.0193(6) Uani 1 1 d . . . . .
S9 S 0.8089(3) 0.8450(3) 0.4417(3) 0.0139(6) Uani 1 1 d . . . . .
S10 S 0.0314(3) 0.5832(3) 0.7175(3) 0.0158(6) Uani 1 1 d . . . . .
S11 S 0.7206(4) 0.7400(3) 0.1465(4) 0.0191(6) Uani 1 1 d . . . . .
S12 S 0.2498(4) 0.7997(3) 0.2916(3) 0.0164(6) Uani 1 1 d . . . . .
S13 S 0.2015(4) 0.2466(3) 0.6677(4) 0.0186(7) Uani 1 1 d . . . . .
S14 S 0.1626(4) 0.6835(3) 1.0006(3) 0.0164(6) Uani 1 1 d . . . . .
S15 S 0.9147(3) 0.9460(3) 0.7219(4) 0.0188(6) Uani 1 1 d . . . . .
S16 S 0.3941(4) 0.4244(3) 0.2546(3) 0.0184(6) Uani 1 1 d . . . . .
Cl1 Cl 0.0540(4) 0.2208(4) 0.1168(4) 0.0317(7) Uani 1 1 d . . . . .

loop_
_atom_site_aniso_label
_atom_site_aniso_U_11
_atom_site_aniso_U_22
_atom_site_aniso_U_33
_atom_site_aniso_U_23
_atom_site_aniso_U_13
_atom_site_aniso_U_12
K1 0.0357(16) 0.0372(15) 0.0291(16) -0.0083(12) -0.0107(13) -0.0002(12)
K2 0.0437(18) 0.0293(14) 0.0441(19) -0.0143(13) -0.0178(14) 0.0001(12)
K3 0.0403(18) 0.0478(18) 0.0426(19) -0.0145(15) -0.0115(15) 0.0238(15)
K4 0.0329(17) 0.0390(16) 0.0415(19) -0.0141(13) 0.0030(14) -0.0089(13)
Mn1 0.0138(9) 0.0153(8) 0.0210(10) -0.0088(7) -0.0031(7) 0.0011(7)
Ga1 0.0110(6) 0.0101(6) 0.0175(7) -0.0066(5) -0.0033(5) 0.0027(5)
Ga2 0.0122(7) 0.0120(6) 0.0155(7) -0.0066(5) -0.0025(5) 0.0021(5)
Ga3 0.0135(7) 0.0130(6) 0.0213(7) -0.0093(5) -0.0048(6) 0.0047(5)
Ga4 0.0130(6) 0.0110(5) 0.0159(6) -0.0071(4) -0.0049(5) 0.0035(4)
Ga5 0.0146(7) 0.0163(7) 0.0175(8) -0.0085(6) -0.0049(6) 0.0044(5)
Ga6 0.0125(7) 0.0107(6) 0.0194(8) -0.0075(5) -0.0037(6) 0.0029(5)
Ga7 0.0134(8) 0.0129(6) 0.0182(7) -0.0069(5) -0.0047(6) 0.0045(5)
Ga8 0.0115(6) 0.0135(6) 0.0155(7) -0.0062(5) -0.0043(5) 0.0048(5)
Ga9 0.0136(6) 0.0148(6) 0.0163(7) -0.0077(5) -0.0047(5) 0.0035(5)
S1 0.0143(14) 0.0143(13) 0.0196(15) -0.0099(11) -0.0008(11) -0.0015(10)
S2 0.0149(14) 0.0144(13) 0.0181(15) -0.0094(11) -0.0015(11) 0.0016(10)
S3 0.0108(13) 0.0133(12) 0.0169(15) -0.0071(11) -0.0039(11) 0.0039(10)
S4 0.0135(13) 0.0117(12) 0.0133(14) -0.0045(10) -0.0027(11) -0.0012(10)
S5 0.0299(17) 0.0138(13) 0.0185(15) -0.0066(11) -0.0105(13) 0.0015(12)
S6 0.0126(13) 0.0150(12) 0.0159(14) -0.0061(10) -0.0039(11) 0.0017(10)
S7 0.0140(14) 0.0105(12) 0.0174(14) -0.0069(10) -0.0064(11) 0.0039(10)
S8 0.0152(14) 0.0168(13) 0.0242(17) -0.0068(12) -0.0045(12) 0.0059(11)
S9 0.0133(14) 0.0134(12) 0.0178(15) -0.0093(11) -0.0042(11) 0.0033(10)
S10 0.0139(14) 0.0127(13) 0.0234(16) -0.0099(11) -0.0052(12) 0.0028(10)
S11 0.0197(15) 0.0235(14) 0.0157(15) -0.0096(11) -0.0060(12) 0.0085(11)
S12 0.0141(13) 0.0165(13) 0.0203(15) -0.0106(11) -0.0020(11) 0.0019(10)
S13 0.0137(14) 0.0140(13) 0.0241(16) -0.0043(11) -0.0035(12) 0.0060(10)
S14 0.0148(13) 0.0183(13) 0.0150(14) -0.0036(11) -0.0049(11) -0.0015(10)
S15 0.0155(14) 0.0170(14) 0.0287(17) -0.0141(12) -0.0061(12) 0.0039(11)
S16 0.0189(15) 0.0214(14) 0.0180(15) -0.0106(12) -0.0075(12) 0.0093(11)
Cl1 0.0302(16) 0.0339(15) 0.0363(18) -0.0180(13) -0.0107(13) 0.0059(12)

loop_
_atom_type_symbol
_atom_type_description
_atom_type_scat_dispersion_real
_atom_type_scat_dispersion_imag
_atom_type_scat_source
S S 0.1246 0.1234 'International Tables Vol C Tables 4.2.6.8 and 6.1.1.4'
Cl Cl 0.1484 0.1585 'International Tables Vol C Tables 4.2.6.8 and 6.1.1.4'
K K 0.2009 0.2494 'International Tables Vol C Tables 4.2.6.8 and 6.1.1.4'
Ga Ga 0.2307 1.6083 'International Tables Vol C Tables 4.2.6.8 and 6.1.1.4'
Mn Mn 0.3368 0.7283 'International Tables Vol C Tables 4.2.6.8 and 6.1.1.4'

loop_
_geom_angle_atom_site_label_1
_geom_angle_atom_site_label_2
_geom_angle_atom_site_label_3
_geom_angle
_geom_angle_site_symmetry_1
_geom_angle_site_symmetry_3
_geom_angle_publ_flag
Cl1 K1 S15 126.88(14) . 1_445 ?
Cl1 K1 S6 143.13(14) . 1_545 ?
S15 K1 S6 67.42(9) 1_445 1_545 ?
Cl1 K1 S16 88.27(11) . . ?
S15 K1 S16 137.36(13) 1_445 . ?
S6 K1 S16 100.12(11) 1_545 . ?
Cl1 K1 S13 145.35(13) . . ?
S15 K1 S13 69.97(10) 1_445 . ?
S6 K1 S13 68.55(10) 1_545 . ?
S16 K1 S13 67.60(9) . . ?
Cl1 K1 S5 86.62(12) . . ?
S15 K1 S5 132.60(12) 1_445 . ?
S6 K1 S5 66.51(9) 1_545 . ?
S16 K1 S5 62.69(8) . . ?
S13 K1 S5 102.46(11) . . ?
Cl1 K1 S3 82.15(11) . 1_455 ?
S15 K1 S3 95.93(10) 1_445 1_455 ?
S6 K1 S3 133.48(13) 1_545 1_455 ?
S16 K1 S3 62.30(8) . 1_455 ?
S13 K1 S3 64.94(8) . 1_455 ?
S5 K1 S3 124.01(10) . 1_455 ?
Cl1 K1 S12 77.62(11) . 1_545 ?
S15 K1 S12 92.67(10) 1_445 1_545 ?
S6 K1 S12 67.22(9) 1_545 1_545 ?
S16 K1 S12 120.93(11) . 1_545 ?
S13 K1 S12 135.77(11) . 1_545 ?
S5 K1 S12 59.47(8) . 1_545 ?
S3 K1 S12 159.29(12) 1_455 1_545 ?
Cl1 K1 Ga7 123.46(11) . . ?
S15 K1 Ga7 104.26(10) 1_445 . ?
S6 K1 Ga7 73.65(8) 1_545 . ?
S16 K1 Ga7 35.39(6) . . ?
S13 K1 Ga7 35.47(6) . . ?
S5 K1 Ga7 72.72(8) . . ?
S3 K1 Ga7 68.98(7) 1_455 . ?
S12 K1 Ga7 126.80(10) 1_545 . ?
Cl1 K1 Ga4 120.81(12) . 1_545 ?
S15 K1 Ga4 102.37(10) 1_445 1_545 ?
S6 K1 Ga4 35.24(6) 1_545 1_545 ?
S16 K1 Ga4 71.18(8) . 1_545 ?
S13 K1 Ga4 75.84(8) . 1_545 ?
S5 K1 Ga4 34.41(6) . 1_545 ?
S3 K1 Ga4 127.33(10) 1_455 1_545 ?
S12 K1 Ga4 68.50(7) 1_545 1_545 ?
Ga7 K1 Ga4 58.77(5) . 1_545 ?
Cl1 K1 K4 41.78(9) . 1_554 ?
S15 K1 K4 168.22(12) 1_445 1_554 ?
S6 K1 K4 119.16(10) 1_545 1_554 ?
S16 K1 K4 53.40(8) . 1_554 ?
S13 K1 K4 121.00(10) . 1_554 ?
S5 K1 K4 52.65(7) . 1_554 ?
S3 K1 K4 86.01(8) 1_455 1_554 ?
S12 K1 K4 81.92(9) 1_545 1_554 ?
Ga7 K1 K4 87.30(7) . 1_554 ?
Ga4 K1 K4 85.45(8) 1_545 1_554 ?
Cl1 K1 K3 33.82(9) . 1_455 ?
S15 K1 K3 109.13(10) 1_445 1_455 ?
S6 K1 K3 172.95(11) 1_545 1_455 ?
S16 K1 K3 86.54(9) . 1_455 ?
S13 K1 K3 116.63(9) . 1_455 ?
S5 K1 K3 115.33(10) . 1_455 ?
S3 K1 K3 51.92(8) 1_455 1_455 ?
S12 K1 K3 107.42(10) 1_545 1_455 ?
Ga7 K1 K3 113.38(8) . 1_455 ?
Ga4 K1 K3 148.44(9) 1_545 1_455 ?
K4 K1 K3 63.14(7) 1_554 1_455 ?
Cl1 K2 S15 144.47(13) 1_666 . ?
Cl1 K2 S11 128.84(14) 1_666 1_556 ?
S15 K2 S11 73.24(10) . 1_556 ?
Cl1 K2 S14 136.33(13) 1_666 1_655 ?
S15 K2 S14 73.97(10) . 1_655 ?
S11 K2 S14 68.60(9) 1_556 1_655 ?
Cl1 K2 S13 82.88(11) 1_666 1_665 ?
S15 K2 S13 69.03(10) . 1_665 ?
S11 K2 S13 141.94(14) 1_556 1_665 ?
S14 K2 S13 104.68(11) 1_655 1_665 ?
Cl1 K2 S1 82.77(10) 1_666 1_565 ?
S15 K2 S1 65.56(9) . 1_565 ?
S11 K2 S1 96.78(10) 1_556 1_565 ?
S14 K2 S1 139.46(13) 1_655 1_565 ?
S13 K2 S1 63.22(9) 1_665 1_565 ?
Cl1 K2 S4 82.01(11) 1_666 1_655 ?
S15 K2 S4 102.71(11) . 1_655 ?
S11 K2 S4 132.64(11) 1_556 1_655 ?
S14 K2 S4 65.17(8) 1_655 1_655 ?
S13 K2 S4 62.79(8) 1_665 1_655 ?
S1 K2 S4 125.18(11) 1_565 1_655 ?
Cl1 K2 Ga6 117.12(10) 1_666 1_565 ?
S15 K2 Ga6 34.58(6) . 1_565 ?
S11 K2 Ga6 73.64(9) 1_556 1_565 ?
S14 K2 Ga6 106.00(10) 1_655 1_565 ?
S13 K2 Ga6 72.66(8) 1_665 1_565 ?
S1 K2 Ga6 34.44(6) 1_565 1_565 ?
S4 K2 Ga6 128.81(10) 1_655 1_565 ?
Cl1 K2 Ga2 116.66(11) 1_666 1_655 ?
S15 K2 Ga2 77.20(9) . 1_655 ?
S11 K2 Ga2 101.95(9) 1_556 1_655 ?
S14 K2 Ga2 33.95(6) 1_655 1_655 ?
S13 K2 Ga2 74.58(8) 1_665 1_655 ?
S1 K2 Ga2 130.96(11) 1_565 1_655 ?
S4 K2 Ga2 35.04(6) 1_655 1_655 ?
Ga6 K2 Ga2 111.01(8) 1_565 1_655 ?
Cl1 K2 K4 37.57(8) 1_666 1_665 ?
S15 K2 K4 121.92(10) . 1_665 ?
S11 K2 K4 164.68(12) 1_556 1_665 ?
S14 K2 K4 115.56(10) 1_655 1_665 ?
S13 K2 K4 52.95(8) 1_665 1_665 ?
S1 K2 K4 88.70(8) 1_565 1_665 ?
S4 K2 K4 50.67(7) 1_655 1_665 ?
Ga6 K2 K4 117.02(8) 1_565 1_665 ?
Ga2 K2 K4 84.86(7) 1_655 1_665 ?
Cl1 K2 K3 34.90(8) 1_666 1_566 ?
S15 K2 K3 116.72(10) . 1_566 ?
S11 K2 K3 111.35(10) 1_556 1_566 ?
S14 K2 K3 169.12(12) 1_655 1_566 ?
S13 K2 K3 82.10(8) 1_665 1_566 ?
S1 K2 K3 51.17(8) 1_565 1_566 ?
S4 K2 K3 112.06(9) 1_655 1_566 ?
Ga6 K2 K3 84.01(7) 1_565 1_566 ?
Ga2 K2 K3 146.29(9) 1_655 1_566 ?
K4 K2 K3 61.57(7) 1_665 1_566 ?
Cl1 K2 K1 29.97(8) 1_666 1_666 ?
S15 K2 K1 174.36(10) . 1_666 ?
S11 K2 K1 111.26(10) 1_556 1_666 ?
S14 K2 K1 110.60(10) 1_655 1_666 ?
S13 K2 K1 106.14(9) 1_665 1_666 ?
S1 K2 K1 109.94(9) 1_565 1_666 ?
S4 K2 K1 76.90(8) 1_655 1_666 ?
Ga6 K2 K1 142.18(8) 1_565 1_666 ?
Ga2 K2 K1 104.64(7) 1_655 1_666 ?
K4 K2 K1 53.47(6) 1_665 1_666 ?
K3 K2 K1 58.86(7) 1_566 1_666 ?
Cl1 K3 S8 139.89(15) 1_655 1_554 ?
Cl1 K3 S11 134.62(16) 1_655 . ?
S8 K3 S11 72.73(10) 1_554 . ?
Cl1 K3 S16 135.65(14) 1_655 . ?
S8 K3 S16 71.00(10) 1_554 . ?
S11 K3 S16 74.86(10) . . ?
Cl1 K3 S10 82.28(11) 1_655 1_654 ?
S8 K3 S10 63.76(9) 1_554 1_654 ?
S11 K3 S10 95.54(11) . 1_654 ?
S16 K3 S10 134.51(13) . 1_654 ?
Cl1 K3 S7 79.51(11) 1_655 . ?
S8 K3 S7 133.35(13) 1_554 . ?
S11 K3 S7 96.41(11) . . ?
S16 K3 S7 62.40(9) . . ?
S10 K3 S7 161.76(12) 1_654 . ?
Cl1 K3 S5 80.92(11) 1_655 . ?
S8 K3 S5 96.79(12) 1_554 . ?
S11 K3 S5 135.32(13) . . ?
S16 K3 S5 60.86(9) . . ?
S10 K3 S5 119.05(12) 1_654 . ?
S7 K3 S5 59.02(8) . . ?
Cl1 K3 S1 79.18(11) 1_655 1_554 ?
S8 K3 S1 65.97(10) 1_554 1_554 ?
S11 K3 S1 138.07(12) . 1_554 ?
S16 K3 S1 97.67(11) . 1_554 ?
S10 K3 S1 60.11(8) 1_654 1_554 ?
S7 K3 S1 116.88(12) . 1_554 ?
S5 K3 S1 59.29(9) . 1_554 ?
Cl1 K3 Ga3 116.93(12) 1_655 1_554 ?
S8 K3 Ga3 33.30(6) 1_554 1_554 ?
S11 K3 Ga3 71.47(8) . 1_554 ?
S16 K3 Ga3 102.78(9) . 1_554 ?
S10 K3 Ga3 34.65(6) 1_654 1_554 ?
S7 K3 Ga3 163.51(10) . 1_554 ?
S5 K3 Ga3 121.97(11) . 1_554 ?
S1 K3 Ga3 70.22(8) 1_554 1_554 ?
Cl1 K3 K4 118.88(13) 1_655 1_554 ?
S8 K3 K4 46.09(8) 1_554 1_554 ?
S11 K3 K4 106.43(10) . 1_554 ?
S16 K3 K4 52.48(8) . 1_554 ?
S10 K3 K4 90.56(10) 1_654 1_554 ?
S7 K3 K4 99.20(10) . 1_554 ?
S5 K3 K4 50.69(8) . 1_554 ?
S1 K3 K4 46.69(8) 1_554 1_554 ?
Ga3 K3 K4 74.56(7) 1_554 1_554 ?
Cl1 K3 K2 35.17(9) 1_655 1_544 ?
S8 K3 K2 113.03(12) 1_554 1_544 ?
S11 K3 K2 168.72(12) . 1_544 ?
S16 K3 K2 115.90(11) . 1_544 ?
S10 K3 K2 79.30(8) 1_654 1_544 ?
S7 K3 K2 86.43(9) . 1_544 ?
S5 K3 K2 55.10(8) . 1_544 ?
S1 K3 K2 47.15(7) 1_554 1_544 ?
Ga3 K3 K2 107.66(8) 1_554 1_544 ?
K4 K3 K2 83.78(8) 1_554 1_544 ?
Cl1 K3 K1 33.52(9) 1_655 1_655 ?
S8 K3 K1 172.19(12) 1_554 1_655 ?
S11 K3 K1 109.90(11) . 1_655 ?
S16 K3 K1 116.68(10) . 1_655 ?
S10 K3 K1 108.46(10) 1_654 1_655 ?
S7 K3 K1 54.28(7) . 1_655 ?
S5 K3 K1 86.39(9) . 1_655 ?
S1 K3 K1 110.15(9) 1_554 1_655 ?
Ga3 K3 K1 139.68(9) 1_554 1_655 ?
K4 K3 K1 136.61(10) 1_554 1_655 ?
K2 K3 K1 63.10(7) 1_544 1_655 ?
Cl1 K4 S8 141.54(14) 1_556 . ?
Cl1 K4 S1 141.29(13) 1_556 . ?
S8 K4 S1 71.11(10) . . ?
Cl1 K4 S2 133.46(15) 1_556 . ?
S8 K4 S2 68.21(10) . . ?
S1 K4 S2 67.87(10) . . ?
Cl1 K4 S5 85.05(11) 1_556 1_556 ?
S8 K4 S5 99.55(12) . 1_556 ?
S1 K4 S5 65.14(9) . 1_556 ?
S2 K4 S5 132.84(13) . 1_556 ?
Cl1 K4 S16 83.67(11) 1_556 1_556 ?
S8 K4 S16 66.62(10) . 1_556 ?
S1 K4 S16 100.57(11) . 1_556 ?
S2 K4 S16 134.66(12) . 1_556 ?
S5 K4 S16 60.22(8) 1_556 1_556 ?
Cl1 K4 S4 82.87(11) 1_556 1_545 ?
S8 K4 S4 132.71(12) . 1_545 ?
S1 K4 S4 61.60(8) . 1_545 ?
S2 K4 S4 93.39(10) . 1_545 ?
S5 K4 S4 60.86(8) 1_556 1_545 ?
S16 K4 S4 120.33(11) 1_556 1_545 ?
Cl1 K4 S14 81.35(11) 1_556 . ?
S8 K4 S14 63.22(9) . . ?
S1 K4 S14 134.31(12) . . ?
S2 K4 S14 95.45(10) . . ?
S5 K4 S14 120.17(12) 1_556 . ?
S16 K4 S14 60.50(8) 1_556 . ?
S4 K4 S14 163.98(12) 1_545 . ?
Cl1 K4 S13 76.94(11) 1_556 . ?
S8 K4 S13 129.21(12) . . ?
S1 K4 S13 96.27(10) . . ?
S2 K4 S13 61.65(9) . . ?
S5 K4 S13 119.80(10) 1_556 . ?
S16 K4 S13 160.43(12) 1_556 . ?
S4 K4 S13 60.18(8) 1_545 . ?
S14 K4 S13 113.10(11) . . ?
Cl1 K4 K1 41.00(9) 1_556 1_556 ?
S8 K4 K1 115.70(11) . 1_556 ?
S1 K4 K1 116.77(10) . 1_556 ?
S2 K4 K1 174.42(12) . 1_556 ?
S5 K4 K1 51.64(8) 1_556 1_556 ?
S16 K4 K1 49.08(8) 1_556 1_556 ?
S4 K4 K1 86.59(8) 1_545 1_556 ?
S14 K4 K1 83.33(8) . 1_556 ?
S13 K4 K1 113.81(9) . 1_556 ?
Cl1 K4 K3 125.61(13) 1_556 1_556 ?
S8 K4 K3 45.12(8) . 1_556 ?
S1 K4 K3 55.47(8) . 1_556 ?
S2 K4 K3 100.61(10) . 1_556 ?
S5 K4 K3 54.43(8) 1_556 1_556 ?
S16 K4 K3 46.68(8) 1_556 1_556 ?
S4 K4 K3 102.20(9) 1_545 1_556 ?
S14 K4 K3 89.28(9) . 1_556 ?
S13 K4 K3 151.63(11) . 1_556 ?
K1 K4 K3 84.83(8) 1_556 1_556 ?
Cl1 K4 K2 37.55(9) 1_556 1_445 ?
S8 K4 K2 173.43(12) . 1_445 ?
S1 K4 K2 112.90(10) . 1_445 ?
S2 K4 K2 107.98(11) . 1_445 ?
S5 K4 K2 86.96(9) 1_556 1_445 ?
S16 K4 K2 116.57(10) 1_556 1_445 ?
S4 K4 K2 51.63(7) 1_545 1_445 ?
S14 K4 K2 112.70(10) . 1_445 ?
S13 K4 K2 46.41(7) . 1_445 ?
K1 K4 K2 67.72(7) 1_556 1_445 ?
K3 K4 K2 141.38(9) 1_556 1_445 ?
S6 Mn1 S2 108.49(13) . . ?
S6 Mn1 S10 108.15(12) . . ?
S2 Mn1 S10 111.57(12) . . ?
S6 Mn1 S12 108.67(12) . . ?
S2 Mn1 S12 110.58(13) . . ?
S10 Mn1 S12 109.30(12) . . ?
S1 Ga1 S13 107.93(11) . 1_655 ?
S1 Ga1 S10 107.44(11) . 1_655 ?
S13 Ga1 S10 106.66(12) 1_655 1_655 ?
S1 Ga1 S3 111.67(12) . . ?
S13 Ga1 S3 112.30(12) 1_655 . ?
S10 Ga1 S3 110.58(12) 1_655 . ?
S8 Ga2 S14 110.63(12) . . ?
S8 Ga2 S6 110.79(12) . . ?
S14 Ga2 S6 104.32(12) . . ?
S8 Ga2 S4 114.60(12) . . ?
S14 Ga2 S4 111.36(12) . . ?
S6 Ga2 S4 104.48(11) . . ?
S8 Ga2 K2 159.71(10) . 1_455 ?
S14 Ga2 K2 54.92(9) . 1_455 ?
S6 Ga2 K2 87.95(9) . 1_455 ?
S4 Ga2 K2 65.53(9) . 1_455 ?
S8 Ga3 S15 119.54(13) . . ?
S8 Ga3 S10 104.11(12) . 1_655 ?
S15 Ga3 S10 106.56(11) . 1_655 ?
S8 Ga3 S9 113.98(12) . . ?
S15 Ga3 S9 103.25(12) . . ?
S10 Ga3 S9 108.96(11) 1_655 . ?
S8 Ga3 K3 51.47(10) . 1_556 ?
S15 Ga3 K3 104.08(11) . 1_556 ?
S10 Ga3 K3 61.55(9) 1_655 1_556 ?
S9 Ga3 K3 152.64(10) . 1_556 ?
S5 Ga4 S6 111.58(13) 1_565 . ?
S5 Ga4 S9 109.99(13) 1_565 . ?
S6 Ga4 S9 114.37(11) . . ?
S5 Ga4 S7 106.93(12) 1_565 1_565 ?
S6 Ga4 S7 106.12(12) . 1_565 ?
S9 Ga4 S7 107.42(11) . 1_565 ?
S5 Ga4 K1 62.57(10) 1_565 1_565 ?
S6 Ga4 K1 56.31(9) . 1_565 ?
S9 Ga4 K1 157.45(10) . 1_565 ?
S7 Ga4 K1 95.11(10) 1_565 1_565 ?
S11 Ga5 S2 116.54(13) . . ?
S11 Ga5 S9 108.52(13) . . ?
S2 Ga5 S9 111.10(12) . . ?
S11 Ga5 S3 106.28(13) . . ?
S2 Ga5 S3 106.62(11) . . ?
S9 Ga5 S3 107.29(12) . . ?
S15 Ga6 S1 110.58(12) 1_545 . ?
S15 Ga6 S4 115.34(12) 1_545 1_545 ?
S1 Ga6 S4 103.21(11) . 1_545 ?
S15 Ga6 S7 107.72(12) 1_545 . ?
S1 Ga6 S7 112.06(11) . . ?
S4 Ga6 S7 107.96(12) 1_545 . ?
S15 Ga6 K2 55.72(10) 1_545 1_545 ?
S1 Ga6 K2 62.91(9) . 1_545 ?
S4 Ga6 K2 99.55(9) 1_545 1_545 ?
S7 Ga6 K2 152.33(10) . 1_545 ?
S16 Ga7 S13 114.08(13) . . ?
S16 Ga7 S2 117.89(12) . . ?
S13 Ga7 S2 106.58(12) . . ?
S16 Ga7 S7 104.20(12) . . ?
S13 Ga7 S7 111.08(11) . . ?
S2 Ga7 S7 102.34(11) . . ?
S16 Ga7 K1 60.73(9) . . ?
S13 Ga7 K1 61.19(10) . . ?
S2 Ga7 K1 160.09(10) . . ?
S7 Ga7 K1 96.99(9) . . ?
S16 Ga8 S14 110.40(12) . 1_554 ?
S16 Ga8 S12 118.62(13) . . ?
S14 Ga8 S12 109.26(12) 1_554 . ?
S16 Ga8 S3 105.76(12) . 1_455 ?
S14 Ga8 S3 104.98(12) 1_554 1_455 ?
S12 Ga8 S3 106.85(11) . 1_455 ?
S11 Ga9 S5 115.36(13) . 1_565 ?
S11 Ga9 S12 118.59(12) . . ?
S5 Ga9 S12 105.38(12) 1_565 . ?
S11 Ga9 S4 109.77(12) . 1_554 ?
S5 Ga9 S4 104.85(11) 1_565 1_554 ?
S12 Ga9 S4 101.18(11) . 1_554 ?
Ga6 S1 Ga1 108.70(13) . . ?
Ga6 S1 K4 96.34(11) . . ?
Ga1 S1 K4 135.93(12) . . ?
Ga6 S1 K2 82.65(10) . 1_545 ?
Ga1 S1 K2 91.34(11) . 1_545 ?
K4 S1 K2 128.25(12) . 1_545 ?
Ga6 S1 K3 154.31(13) . 1_556 ?
Ga1 S1 K3 91.92(11) . 1_556 ?
K4 S1 K3 77.84(10) . 1_556 ?
K2 S1 K3 81.69(10) 1_545 1_556 ?
Ga5 S2 Ga7 110.93(13) . . ?
Ga5 S2 Mn1 106.22(12) . . ?
Ga7 S2 Mn1 102.02(13) . . ?
Ga5 S2 K4 141.91(14) . . ?
Ga7 S2 K4 96.39(11) . . ?
Mn1 S2 K4 92.78(12) . . ?
Ga5 S3 Ga1 108.57(13) . . ?
Ga5 S3 Ga8 112.42(12) . 1_655 ?
Ga1 S3 Ga8 108.85(12) . 1_655 ?
Ga5 S3 K1 151.56(13) . 1_655 ?
Ga1 S3 K1 80.87(9) . 1_655 ?
Ga8 S3 K1 88.27(9) 1_655 1_655 ?
Ga6 S4 Ga2 105.96(12) 1_565 . ?
Ga6 S4 Ga9 109.07(12) 1_565 1_556 ?
Ga2 S4 Ga9 105.21(11) . 1_556 ?
Ga6 S4 K4 85.87(9) 1_565 1_565 ?
Ga2 S4 K4 152.82(13) . 1_565 ?
Ga9 S4 K4 93.34(11) 1_556 1_565 ?
Ga6 S4 K2 146.70(12) 1_565 1_455 ?
Ga2 S4 K2 79.43(9) . 1_455 ?
Ga9 S4 K2 100.71(11) 1_556 1_455 ?
K4 S4 K2 77.70(9) 1_565 1_455 ?
Ga4 S5 Ga9 105.97(13) 1_545 1_545 ?
Ga4 S5 K1 83.02(11) 1_545 . ?
Ga9 S5 K1 100.64(12) 1_545 . ?
Ga4 S5 K4 150.67(14) 1_545 1_554 ?
Ga9 S5 K4 97.72(12) 1_545 1_554 ?
K1 S5 K4 75.71(10) . 1_554 ?
Ga4 S5 K3 93.91(12) 1_545 . ?
Ga9 S5 K3 145.70(14) 1_545 . ?
K1 S5 K3 109.44(11) . . ?
K4 S5 K3 74.87(9) 1_554 . ?
Ga4 S6 Ga2 110.67(13) . . ?
Ga4 S6 Mn1 103.97(13) . . ?
Ga2 S6 Mn1 107.76(12) . . ?
Ga4 S6 K1 88.45(10) . 1_565 ?
Ga2 S6 K1 146.41(13) . 1_565 ?
Mn1 S6 K1 93.15(12) . 1_565 ?
Ga4 S7 Ga6 107.13(12) 1_545 . ?
Ga4 S7 Ga7 109.12(12) 1_545 . ?
Ga6 S7 Ga7 110.81(12) . . ?
Ga4 S7 K3 94.16(12) 1_545 . ?
Ga6 S7 K3 147.88(13) . . ?
Ga7 S7 K3 83.30(10) . . ?
Ga3 S8 Ga2 106.44(13) . . ?
Ga3 S8 K3 95.23(12) . 1_556 ?
Ga2 S8 K3 135.70(15) . 1_556 ?
Ga3 S8 K4 142.24(15) . . ?
Ga2 S8 K4 96.14(12) . . ?
K3 S8 K4 88.79(12) 1_556 . ?
Ga4 S9 Ga5 105.78(12) . . ?
Ga4 S9 Ga3 105.02(12) . . ?
Ga5 S9 Ga3 108.23(12) . . ?
Ga1 S10 Ga3 111.46(13) 1_455 1_455 ?
Ga1 S10 Mn1 104.79(12) 1_455 . ?
Ga3 S10 Mn1 108.51(12) 1_455 . ?
Ga1 S10 K3 96.29(11) 1_455 1_456 ?
Ga3 S10 K3 83.80(10) 1_455 1_456 ?
Mn1 S10 K3 148.97(14) . 1_456 ?
Ga5 S11 Ga9 103.52(13) . . ?
Ga5 S11 K3 96.16(12) . . ?
Ga9 S11 K3 134.84(15) . . ?
Ga5 S11 K2 100.28(13) . 1_554 ?
Ga9 S11 K2 94.52(12) . 1_554 ?
K3 S11 K2 121.59(13) . 1_554 ?
Ga8 S12 Ga9 106.31(13) . . ?
Ga8 S12 Mn1 105.84(12) . . ?
Ga9 S12 Mn1 103.46(13) . . ?
Ga8 S12 K1 157.20(13) . 1_565 ?
Ga9 S12 K1 92.63(10) . 1_565 ?
Mn1 S12 K1 81.21(10) . 1_565 ?
Ga7 S13 Ga1 109.21(12) . 1_455 ?
Ga7 S13 K1 83.35(11) . . ?
Ga1 S13 K1 90.08(12) 1_455 . ?
Ga7 S13 K2 154.58(14) . 1_445 ?
Ga1 S13 K2 94.79(11) 1_455 1_445 ?
K1 S13 K2 105.47(11) . 1_445 ?
Ga7 S13 K4 86.61(11) . . ?
Ga1 S13 K4 100.73(12) 1_455 . ?
K1 S13 K4 167.20(11) . . ?
K2 S13 K4 80.64(10) 1_445 . ?
Ga2 S14 Ga8 103.63(13) . 1_556 ?
Ga2 S14 K2 91.13(11) . 1_455 ?
Ga8 S14 K2 97.63(12) 1_556 1_455 ?
Ga2 S14 K4 82.29(10) . . ?
Ga8 S14 K4 91.11(11) 1_556 . ?
K2 S14 K4 170.11(12) 1_455 . ?
Ga6 S15 Ga3 106.99(13) 1_565 . ?
Ga6 S15 K1 98.72(12) 1_565 1_665 ?
Ga3 S15 K1 105.44(13) . 1_665 ?
Ga6 S15 K2 89.70(12) 1_565 . ?
Ga3 S15 K2 134.01(14) . . ?
K1 S15 K2 114.12(12) 1_665 . ?
Ga7 S16 Ga8 106.42(13) . . ?
Ga7 S16 K3 95.48(12) . . ?
Ga8 S16 K3 131.01(13) . . ?
Ga7 S16 K1 83.88(11) . . ?
Ga8 S16 K1 99.43(12) . . ?
K3 S16 K1 126.55(12) . . ?
Ga7 S16 K4 153.32(13) . 1_554 ?
Ga8 S16 K4 95.45(11) . 1_554 ?
K3 S16 K4 80.84(10) . 1_554 ?
K1 S16 K4 77.52(10) . 1_554 ?
K1 Cl1 K3 112.66(15) . 1_455 ?
K1 Cl1 K2 119.56(14) . 1_444 ?
K3 Cl1 K2 109.93(14) 1_455 1_444 ?
K1 Cl1 K4 97.22(14) . 1_554 ?
K3 Cl1 K4 111.45(14) 1_455 1_554 ?
K2 Cl1 K4 104.88(14) 1_444 1_554 ?

loop_
_geom_bond_atom_site_label_1
_geom_bond_atom_site_label_2
_geom_bond_distance
_geom_bond_site_symmetry_2
_geom_bond_publ_flag
K1 Cl1 2.880(5) . ?
K1 S15 3.187(4) 1_445 ?
K1 S6 3.280(4) 1_545 ?
K1 S16 3.371(4) . ?
K1 S13 3.389(5) . ?
K1 S5 3.524(4) . ?
K1 S3 3.716(4) 1_455 ?
K1 S12 3.792(4) 1_545 ?
K1 Ga7 3.842(3) . ?
K1 Ga4 3.941(3) 1_545 ?
K1 K4 4.355(4) 1_554 ?
K1 K3 4.814(4) 1_455 ?
K2 Cl1 2.923(5) 1_666 ?
K2 S15 3.254(5) . ?
K2 S11 3.266(4) 1_556 ?
K2 S14 3.289(4) 1_655 ?
K2 S13 3.403(4) 1_665 ?
K2 S1 3.535(4) 1_565 ?
K2 S4 3.720(4) 1_655 ?
K2 Ga6 3.938(3) 1_565 ?
K2 Ga2 4.018(3) 1_655 ?
K2 K4 4.636(4) 1_665 ?
K2 K3 4.771(4) 1_566 ?
K2 K1 5.015(5) 1_666 ?
K3 Cl1 2.903(4) 1_655 ?
K3 S8 3.159(4) 1_554 ?
K3 S11 3.261(5) . ?
K3 S16 3.285(4) . ?
K3 S10 3.556(4) 1_654 ?
K3 S7 3.694(4) . ?
K3 S5 3.756(5) . ?
K3 S1 3.756(5) 1_554 ?
K3 Ga3 4.022(4) 1_554 ?
K3 K4 4.457(5) 1_554 ?
K3 K2 4.771(4) 1_544 ?
K3 K1 4.814(4) 1_655 ?
K4 Cl1 2.925(4) 1_556 ?
K4 S8 3.212(4) . ?
K4 S1 3.318(4) . ?
K4 S2 3.330(5) . ?
K4 S5 3.573(4) 1_556 ?
K4 S16 3.581(5) 1_556 ?
K4 S4 3.671(4) 1_545 ?
K4 S14 3.741(4) . ?
K4 S13 3.750(5) . ?
K4 K1 4.355(4) 1_556 ?
K4 K3 4.457(5) 1_556 ?
K4 K2 4.636(4) 1_445 ?
Mn1 S6 2.416(3) . ?
Mn1 S2 2.424(3) . ?
Mn1 S10 2.424(4) . ?
Mn1 S12 2.430(4) . ?
Ga1 S1 2.248(3) . ?
Ga1 S13 2.250(3) 1_655 ?
Ga1 S10 2.300(3) 1_655 ?
Ga1 S3 2.354(3) . ?
Ga2 S8 2.221(3) . ?
Ga2 S14 2.244(3) . ?
Ga2 S6 2.323(3) . ?
Ga2 S4 2.346(3) . ?
Ga2 K2 4.018(3) 1_455 ?
Ga3 S8 2.217(3) . ?
Ga3 S15 2.240(3) . ?
Ga3 S10 2.300(3) 1_655 ?
Ga3 S9 2.343(3) . ?
Ga3 K3 4.022(4) 1_556 ?
Ga4 S5 2.244(3) 1_565 ?
Ga4 S6 2.275(3) . ?
Ga4 S9 2.311(3) . ?
Ga4 S7 2.323(3) 1_565 ?
Ga4 K1 3.941(3) 1_565 ?
Ga5 S11 2.224(3) . ?
Ga5 S2 2.285(3) . ?
Ga5 S9 2.321(3) . ?
Ga5 S3 2.331(3) . ?
Ga6 S15 2.235(3) 1_545 ?
Ga6 S1 2.245(3) . ?
Ga6 S4 2.336(3) 1_545 ?
Ga6 S7 2.356(3) . ?
Ga6 K2 3.938(3) 1_545 ?
Ga7 S16 2.238(3) . ?
Ga7 S13 2.244(3) . ?
Ga7 S2 2.303(3) . ?
Ga7 S7 2.364(3) . ?
Ga8 S16 2.244(3) . ?
Ga8 S14 2.251(3) 1_554 ?
Ga8 S12 2.301(3) . ?
Ga8 S3 2.367(3) 1_455 ?
Ga9 S11 2.249(3) . ?
Ga9 S5 2.265(3) 1_565 ?
Ga9 S12 2.306(3) . ?
Ga9 S4 2.364(3) 1_554 ?
S1 K2 3.535(4) 1_545 ?
S1 K3 3.756(5) 1_556 ?
S3 Ga8 2.367(3) 1_655 ?
S3 K1 3.716(4) 1_655 ?
S4 Ga6 2.336(3) 1_565 ?
S4 Ga9 2.364(3) 1_556 ?
S4 K4 3.670(4) 1_565 ?
S4 K2 3.720(4) 1_455 ?
S5 Ga4 2.244(3) 1_545 ?
S5 Ga9 2.265(3) 1_545 ?
S5 K4 3.573(4) 1_554 ?
S6 K1 3.280(4) 1_565 ?
S7 Ga4 2.323(3) 1_545 ?
S8 K3 3.159(4) 1_556 ?
S10 Ga1 2.300(3) 1_455 ?
S10 Ga3 2.300(3) 1_455 ?
S10 K3 3.556(4) 1_456 ?
S11 K2 3.266(4) 1_554 ?
S12 K1 3.792(4) 1_565 ?
S13 Ga1 2.250(3) 1_455 ?
S13 K2 3.403(4) 1_445 ?
S14 Ga8 2.251(3) 1_556 ?
S14 K2 3.289(4) 1_455 ?
S15 Ga6 2.235(3) 1_565 ?
S15 K1 3.187(4) 1_665 ?
S16 K4 3.581(5) 1_554 ?
Cl1 K3 2.903(4) 1_455 ?
Cl1 K2 2.923(5) 1_444 ?
Cl1 K4 2.925(4) 1_554 ?
